data_9007721
loop_
_publ_author_name
'Fischer, R. X.'
'Tillmanns, E.'

_publ_section_title
;
 Revised data for combeite, Na2Ca2Si3O9
;
_journal_issue 9
_journal_name_full 'Acta Crystallographica, Section C'
_journal_page_first 1852
_journal_page_last 1854
_journal_paper_doi 10.1107/S010827018708987X
_journal_volume 43
_journal_year 1987
_chemical_compound_source 'synthetic high-temperature form'
_chemical_formula_sum 'Ca1.5 Na2.64 O9 Si3'
_chemical_name_mineral Combeite
_space_group_IT_number 166
_symmetry_space_group_name_Hall '-R 3 2"'
_symmetry_space_group_name_H-M 'R -3 m :H'
_cell_angle_alpha 90
_cell_angle_beta 90
_cell_angle_gamma 120
_cell_length_a 10.429
_cell_length_b 10.429
_cell_length_c 13.149
_cell_formula_units_Z 6
_cell_volume 1238.536
_database_code_amcsd 0010051
_exptl_crystal_density_diffrn 2.808
_cod_depositor_comments
;
 Fixing _atom_site_label values. Original article with doi 
 10.1107/S010827018708987X was consulted.

 Antanas Vaitkus
 2013-04-02
;
_cod_original_sg_symbol_H-M 'R -3 m'
_cod_original_formula_sum 'Na2.64 Ca1.5 Si3 O9'
_cod_database_code 9007721

loop_
_space_group_symop_operation_xyz
x,y,z
2/3+x,1/3+y,1/3+z
1/3+x,2/3+y,2/3+z
x,x-y,z
2/3+x,1/3+x-y,1/3+z
1/3+x,2/3+x-y,2/3+z
y,x,-z
2/3+y,1/3+x,1/3-z
1/3+y,2/3+x,2/3-z
-x+y,y,z
2/3-x+y,1/3+y,1/3+z
1/3-x+y,2/3+y,2/3+z
-x,-x+y,-z
2/3-x,1/3-x+y,1/3-z
1/3-x,2/3-x+y,2/3-z
-y,-x,z
2/3-y,1/3-x,1/3+z
1/3-y,2/3-x,2/3+z
x-y,-y,-z
2/3+x-y,1/3-y,1/3-z
1/3+x-y,2/3-y,2/3-z
y,-x+y,-z
2/3+y,1/3-x+y,1/3-z
1/3+y,2/3-x+y,2/3-z
-x+y,-x,z
2/3-x+y,1/3-x,1/3+z
1/3-x+y,2/3-x,2/3+z
-x,-y,-z
2/3-x,1/3-y,1/3-z
1/3-x,2/3-y,2/3-z
-y,x-y,z
2/3-y,1/3+x-y,1/3+z
1/3-y,2/3+x-y,2/3+z
x-y,x,-z
2/3+x-y,1/3+x,1/3-z
1/3+x-y,2/3+x,2/3-z

loop_
_atom_site_label
_atom_site_fract_x
_atom_site_fract_y
_atom_site_fract_z
_atom_site_occupancy
_atom_site_U_iso_or_equiv
Na1 0.00000 0.00000 0.25050 0.60000 0.01900
Ca1 0.00000 0.00000 0.25050 0.40000 0.01900
Na2 0.50000 0.00000 0.00000 0.76000 0.02800
Na3 0.50000 0.00000 0.50000 0.60000 0.02300
Ca3 0.50000 0.00000 0.50000 0.40000 0.02300
Ca4 0.00000 0.00000 0.00000 1.00000 0.01200
Si1 0.15110 -0.15110 0.56420 1.00000 0.01400
O1 0.25110 0.00000 0.50000 1.00000 0.05000
O2 0.11500 -0.11500 0.67400 1.00000 0.03400
O3 0.23850 -0.23850 0.55480 1.00000 0.03800

loop_
_cod_related_entry_id
_cod_related_entry_database
_cod_related_entry_code
1 AMCSD 0010051
